data_4082576
loop_
_publ_author_name
'Shimogawa, Ryuichi'
'Takao, Toshiro'
'Suzuki, Hiroharu'

_publ_section_title
;
 Synthesis, Characterization, and Reactions of Ruthenium(II), -(III), and
 -(IV) Complexes with Sterically Demanding
 1,2,4-Tri-tert-butylcyclopentadienyl Ligands
;
_journal_issue 1
_journal_name_full Organometallics
_journal_page_first 289
_journal_paper_doi 10.1021/om401035y
_journal_volume 33
_journal_year 2014
_chemical_formula_sum 'C27 H46 Ru2'
_chemical_formula_weight 572.78
_chemical_name_systematic
; 
 ? 
;
_space_group_IT_number 2
_symmetry_cell_setting triclinic
_symmetry_space_group_name_Hall '-P 1'
_symmetry_space_group_name_H-M 'P -1'
_atom_sites_solution_hydrogens geom
_atom_sites_solution_primary direct
_atom_sites_solution_secondary difmap
_audit_creation_method SHELXL-97
_cell_angle_alpha 60.4180(12)
_cell_angle_beta 80.6290(14)
_cell_angle_gamma 69.7430(13)
_cell_formula_units_Z 4
_cell_length_a 11.0205(5)
_cell_length_b 17.2266(7)
_cell_length_c 17.8346(7)
_cell_measurement_reflns_used 22924
_cell_measurement_temperature 123(2)
_cell_measurement_theta_max 25.35
_cell_measurement_theta_min 3.30
_cell_volume 2762.2(2)
_computing_cell_refinement PROCESS-AUTO
_computing_data_collection 'PROCESS-AUTO (Rigaku, 1998)'
_computing_data_reduction 'SHELXS-97 (Sheldrick, 1990)'
_computing_molecular_graphics 'ORTEX (P.McArdle, 1995)'
_computing_publication_material SHELXL-97
_computing_structure_refinement 'SHELXL-97 (Sheldrick, 1997)'
_computing_structure_solution SHELXS-97
_diffrn_ambient_temperature 123(2)
_diffrn_detector_area_resol_mean 10
_diffrn_measured_fraction_theta_full 0.995
_diffrn_measured_fraction_theta_max 0.995
_diffrn_measurement_device_type 'Rigaku R-AXIS RAPID Imaging Plate'
_diffrn_measurement_method \w
_diffrn_radiation_monochromator graphite
_diffrn_radiation_source 'Rigaku Rotating Anode Ultrax18'
_diffrn_radiation_type MoK\a
_diffrn_radiation_wavelength 0.71069
_diffrn_reflns_av_R_equivalents 0.0337
_diffrn_reflns_av_sigmaI/netI 0.0436
_diffrn_reflns_limit_h_max 13
_diffrn_reflns_limit_h_min -13
_diffrn_reflns_limit_k_max 20
_diffrn_reflns_limit_k_min -20
_diffrn_reflns_limit_l_max 21
_diffrn_reflns_limit_l_min -21
_diffrn_reflns_number 22873
_diffrn_reflns_theta_full 25.35
_diffrn_reflns_theta_max 25.35
_diffrn_reflns_theta_min 3.30
_exptl_absorpt_coefficient_mu 1.103
_exptl_absorpt_correction_T_max 1.0000
_exptl_absorpt_correction_T_min 0.6796
_exptl_absorpt_correction_type empirical
_exptl_crystal_colour red
_exptl_crystal_density_diffrn 1.377
_exptl_crystal_density_meas ?
_exptl_crystal_density_method 'not measured'
_exptl_crystal_description block
_exptl_crystal_F_000 1184
_exptl_crystal_size_max 0.147
_exptl_crystal_size_mid 0.109
_exptl_crystal_size_min 0.082
_refine_diff_density_max 0.665
_refine_diff_density_min -0.649
_refine_diff_density_rms 0.096
_refine_ls_extinction_method none
_refine_ls_goodness_of_fit_ref 1.038
_refine_ls_hydrogen_treatment mixed
_refine_ls_matrix_type full
_refine_ls_number_parameters 653
_refine_ls_number_reflns 10071
_refine_ls_number_restraints 0
_refine_ls_restrained_S_all 1.038
_refine_ls_R_factor_all 0.0457
_refine_ls_R_factor_gt 0.0327
_refine_ls_shift/su_max 0.001
_refine_ls_shift/su_mean 0.000
_refine_ls_structure_factor_coef Fsqd
_refine_ls_weighting_details 'calc w=1/[\s^2^(Fo^2^)+(0.0291P)^2^+3.8410P] where P=(Fo^2^+2Fc^2^)/3'
_refine_ls_weighting_scheme calc
_refine_ls_wR_factor_gt 0.0710
_refine_ls_wR_factor_ref 0.0762
_reflns_number_gt 8200
_reflns_number_total 10071
_reflns_threshold_expression >2sigma(I)
_cod_data_source_file om401035y_si_001.cif
_cod_data_source_block tBu3CpCpstarRu2H4
_cod_depositor_comments
;
The following automatic conversions were performed:

'_symmetry_cell_setting' value 'Triclinic' changed to 'triclinic'
according to
/usr/data/users/saulius/automatic-downloads/current/ACS/lib/dictionaries/cif_core.dic
dictionary named 'cif_core.dic' version 2.4.2 from
2011-04-26.

'_exptl_absorpt_correction_type' value 'Empirical'
changed to 'empirical' according to
/usr/data/users/saulius/automatic-downloads/current/ACS/lib/dictionaries/cif_core.dic
dictionary named 'cif_core.dic' version 2.4.2 from 2011-04-26.

Automatic conversion script
Id: cif_fix_values 2281 2013-09-26 08:29:07Z andrius 

The following automatic conversions were performed:

'_exptl_crystal_density_meas' value 'not measured' was changed to '?'
- the value is perceived as not measured.

Automatic conversion script
Id: cif_fix_values 3008 2015-01-20 13:52:24Z robertas 
;
_cod_original_sg_symbol_H-M P-1
_cod_database_code 4082576

loop_
_symmetry_equiv_pos_as_xyz
'x, y, z'
'-x, -y, -z'

loop_
_atom_site_label
_atom_site_type_symbol
_atom_site_fract_x
_atom_site_fract_y
_atom_site_fract_z
_atom_site_U_iso_or_equiv
_atom_site_adp_type
_atom_site_occupancy
_atom_site_symmetry_multiplicity
_atom_site_calc_flag
_atom_site_refinement_flags
_atom_site_disorder_assembly
_atom_site_disorder_group
Ru1 Ru 0.72433(2) 0.93456(2) -0.239054(18) 0.01859(8) Uani 1 1 d . . .
Ru2 Ru 0.49089(2) 0.957975(19) -0.219804(18) 0.01731(8) Uani 1 1 d . . .
Ru3 Ru 0.02033(3) 0.57186(2) 0.234081(19) 0.02035(8) Uani 1 1 d . . .
Ru4 Ru -0.18680(3) 0.55814(2) 0.217262(18) 0.01872(8) Uani 1 1 d . . .
C1 C 0.8839(3) 0.9842(3) -0.2468(2) 0.0252(8) Uani 1 1 d . . .
C2 C 0.8632(3) 0.9934(3) -0.3286(2) 0.0260(8) Uani 1 1 d . . .
C3 C 0.8844(3) 0.9014(3) -0.3169(2) 0.0282(9) Uani 1 1 d . . .
C4 C 0.9183(3) 0.8357(3) -0.2289(2) 0.0260(8) Uani 1 1 d . . .
C5 C 0.9179(3) 0.8861(3) -0.1853(2) 0.0260(8) Uani 1 1 d . . .
C6 C 0.8816(4) 1.0615(3) -0.2294(3) 0.0424(11) Uani 1 1 d . . .
H6A H 0.8472 1.0490 -0.1717 0.068(16) Uiso 1 1 calc R . .
H6B H 0.8264 1.1214 -0.2725 0.050(14) Uiso 1 1 calc R . .
H6C H 0.9696 1.0644 -0.2327 0.069(17) Uiso 1 1 calc R . .
C7 C 0.8307(4) 1.0832(3) -0.4114(3) 0.0403(11) Uani 1 1 d . . .
H7A H 0.7818 1.1352 -0.3992 0.072(18) Uiso 1 1 calc R . .
H7B H 0.7784 1.0790 -0.4479 0.062(16) Uiso 1 1 calc R . .
H7C H 0.9107 1.0942 -0.4413 0.064(15) Uiso 1 1 calc R . .
C8 C 0.8793(4) 0.8778(4) -0.3868(3) 0.0434(12) Uani 1 1 d . . .
H8A H 0.8182 0.9309 -0.4319 0.10(2) Uiso 1 1 calc R . .
H8B H 0.8508 0.8221 -0.3624 0.048(14) Uiso 1 1 calc R . .
H8C H 0.9655 0.8652 -0.4116 0.063(15) Uiso 1 1 calc R . .
C9 C 0.9559(4) 0.7312(3) -0.1900(3) 0.0464(12) Uani 1 1 d . . .
H9A H 0.9356 0.7044 -0.1284 0.058(15) Uiso 1 1 calc R . .
H9B H 1.0489 0.7060 -0.1974 0.060(15) Uiso 1 1 calc R . .
H9C H 0.9077 0.7148 -0.2188 0.049(14) Uiso 1 1 calc R . .
C10 C 0.9552(4) 0.8443(3) -0.0928(3) 0.0394(11) Uani 1 1 d . . .
H10A H 0.9395 0.7834 -0.0593 0.056(15) Uiso 1 1 calc R . .
H10B H 0.9034 0.8865 -0.0695 0.062(16) Uiso 1 1 calc R . .
H10C H 1.0472 0.8356 -0.0891 0.052(14) Uiso 1 1 calc R . .
C11 C 0.3130(3) 0.9778(2) -0.1439(2) 0.0198(8) Uani 1 1 d . . .
C12 C 0.3343(3) 0.8998(3) -0.1574(2) 0.0208(8) Uani 1 1 d . . .
C13 C 0.3334(3) 0.9269(3) -0.2469(2) 0.0212(8) Uani 1 1 d . . .
C14 C 0.3114(3) 1.0290(2) -0.2932(2) 0.0195(7) Uani 1 1 d . . .
C15 C 0.2980(3) 1.0562(3) -0.2273(2) 0.0189(7) Uani 1 1 d . . .
C16 C 0.2972(3) 0.9783(3) -0.0585(2) 0.0243(8) Uani 1 1 d . . .
C17 C 0.1571(3) 0.9813(3) -0.0307(2) 0.0294(9) Uani 1 1 d . . .
H17A H 0.1409 0.9852 0.0232 0.043(12) Uiso 1 1 calc R . .
H17B H 0.1431 0.9242 -0.0218 0.040(12) Uiso 1 1 calc R . .
H17C H 0.0978 1.0364 -0.0757 0.031(11) Uiso 1 1 calc R . .
C18 C 0.3231(4) 1.0637(3) -0.0662(3) 0.0363(10) Uani 1 1 d . . .
H18A H 0.3159 1.0604 -0.0093 0.035(11) Uiso 1 1 calc R . .
H18B H 0.2595 1.1212 -0.1058 0.027(10) Uiso 1 1 calc R . .
H18C H 0.4104 1.0640 -0.0885 0.026(10) Uiso 1 1 calc R . .
C19 C 0.3884(4) 0.8885(3) 0.0105(3) 0.0356(10) Uani 1 1 d . . .
H19A H 0.3774 0.8913 0.0649 0.051(13) Uiso 1 1 calc R . .
H19B H 0.4781 0.8832 -0.0084 0.033(11) Uiso 1 1 calc R . .
H19C H 0.3676 0.8337 0.0192 0.025(10) Uiso 1 1 calc R . .
C20 C 0.3414(3) 0.8559(3) -0.2777(2) 0.0251(8) Uani 1 1 d . . .
C21 C 0.3387(4) 0.7616(3) -0.1993(3) 0.0385(10) Uani 1 1 d . . .
H21A H 0.3374 0.7181 -0.2192 0.044(13) Uiso 1 1 calc R . .
H21B H 0.2611 0.7718 -0.1654 0.052(14) Uiso 1 1 calc R . .
H21C H 0.4159 0.7349 -0.1634 0.027(10) Uiso 1 1 calc R . .
C22 C 0.4668(4) 0.8345(3) -0.3268(3) 0.0322(9) Uani 1 1 d . . .
H22A H 0.4754 0.8933 -0.3755 0.044(13) Uiso 1 1 calc R . .
H22B H 0.4631 0.7928 -0.3481 0.026(10) Uiso 1 1 calc R . .
H22C H 0.5413 0.8040 -0.2878 0.046(13) Uiso 1 1 calc R . .
C23 C 0.2220(4) 0.8909(3) -0.3334(3) 0.0344(10) Uani 1 1 d . . .
H23A H 0.2242 0.9479 -0.3869 0.030(11) Uiso 1 1 calc R . .
H23B H 0.1433 0.9049 -0.3016 0.072(17) Uiso 1 1 calc R . .
H23C H 0.2225 0.8422 -0.3470 0.049(13) Uiso 1 1 calc R . .
C24 C 0.2913(3) 1.1043(3) -0.3880(2) 0.0245(8) Uani 1 1 d . . .
C25 C 0.1458(3) 1.1402(3) -0.4098(3) 0.0313(9) Uani 1 1 d . . .
H25A H 0.0959 1.1637 -0.3704 0.039(12) Uiso 1 1 calc R . .
H25B H 0.1190 1.0886 -0.4034 0.028(11) Uiso 1 1 calc R . .
H25C H 0.1300 1.1910 -0.4693 0.028(10) Uiso 1 1 calc R . .
C26 C 0.3701(4) 1.0732(3) -0.4523(3) 0.0325(9) Uani 1 1 d . . .
H26A H 0.3525 1.1261 -0.5107 0.064(16) Uiso 1 1 calc R . .
H26B H 0.3462 1.0217 -0.4486 0.043(13) Uiso 1 1 calc R . .
H26C H 0.4624 1.0517 -0.4388 0.033(11) Uiso 1 1 calc R . .
C27 C 0.3294(4) 1.1879(3) -0.4011(3) 0.0315(9) Uani 1 1 d . . .
H27A H 0.2699 1.2183 -0.3693 0.023(10) Uiso 1 1 calc R . .
H27B H 0.3246 1.2332 -0.4627 0.037(12) Uiso 1 1 calc R . .
H27C H 0.4179 1.1657 -0.3799 0.032(11) Uiso 1 1 calc R . .
C28 C 0.1938(3) 0.6120(3) 0.1767(3) 0.0281(9) Uani 1 1 d . . .
C29 C 0.2301(3) 0.5158(3) 0.2390(3) 0.0278(9) Uani 1 1 d . . .
C30 C 0.1801(3) 0.5101(3) 0.3210(3) 0.0316(9) Uani 1 1 d . . .
C31 C 0.1141(3) 0.6040(3) 0.3066(3) 0.0325(10) Uani 1 1 d . . .
C32 C 0.1232(3) 0.6653(3) 0.2179(3) 0.0316(9) Uani 1 1 d . . .
C33 C 0.2306(4) 0.6511(4) 0.0831(3) 0.0491(13) Uani 1 1 d . . .
H33A H 0.2436 0.6043 0.0640 0.11(3) Uiso 1 1 calc R . .
H33B H 0.3109 0.6665 0.0756 0.065(16) Uiso 1 1 calc R . .
H33C H 0.1614 0.7080 0.0486 0.080(18) Uiso 1 1 calc R . .
C34 C 0.3112(4) 0.4352(3) 0.2237(4) 0.0501(13) Uani 1 1 d . . .
H34A H 0.2919 0.3778 0.2674 0.10(2) Uiso 1 1 calc R . .
H34B H 0.4029 0.4270 0.2276 0.071(17) Uiso 1 1 calc R . .
H34C H 0.2921 0.4478 0.1663 0.052(14) Uiso 1 1 calc R . .
C35 C 0.1986(4) 0.4229(4) 0.4055(3) 0.0543(14) Uani 1 1 d . . .
H35A H 0.2150 0.3690 0.3957 0.064(17) Uiso 1 1 calc R . .
H35B H 0.1205 0.4286 0.4401 0.083(19) Uiso 1 1 calc R . .
H35C H 0.2725 0.4139 0.4361 0.071(17) Uiso 1 1 calc R . .
C36 C 0.0534(5) 0.6327(5) 0.3743(4) 0.0639(17) Uani 1 1 d . . .
H36A H -0.0235 0.6876 0.3502 0.070(17) Uiso 1 1 calc R . .
H36B H 0.1156 0.6486 0.3936 0.073(17) Uiso 1 1 calc R . .
H36C H 0.0286 0.5808 0.4234 0.11(3) Uiso 1 1 calc R . .
C37 C 0.0707(5) 0.7715(3) 0.1749(4) 0.0574(15) Uani 1 1 d . . .
H37A H 0.0425 0.7955 0.1160 0.13(3) Uiso 1 1 calc R . .
H37B H 0.1386 0.7969 0.1733 0.073(17) Uiso 1 1 calc R . .
H37C H -0.0029 0.7907 0.2077 0.09(2) Uiso 1 1 calc R . .
C38 C -0.3209(3) 0.5604(3) 0.1359(2) 0.0206(8) Uani 1 1 d . . .
C39 C -0.3830(3) 0.6281(3) 0.1641(2) 0.0212(8) Uani 1 1 d . . .
C40 C -0.3878(3) 0.5846(3) 0.2559(2) 0.0212(8) Uani 1 1 d . A .
C41 C -0.3251(3) 0.4835(3) 0.2870(2) 0.0217(8) Uani 1 1 d . A .
C42 C -0.2868(3) 0.4728(3) 0.2108(2) 0.0207(8) Uani 1 1 d . . .
C43 C -0.3032(3) 0.5771(3) 0.0429(2) 0.0264(8) Uani 1 1 d . . .
C44 C -0.3171(6) 0.6779(4) -0.0187(3) 0.0652(18) Uani 1 1 d . . .
H44A H -0.3091 0.6872 -0.0779 0.033(11) Uiso 1 1 calc R . .
H44B H -0.2493 0.6954 -0.0071 0.048(15) Uiso 1 1 calc R . .
H44C H -0.4021 0.7173 -0.0116 0.11(2) Uiso 1 1 calc R . .
C45 C -0.4085(5) 0.5500(5) 0.0239(3) 0.0683(19) Uani 1 1 d . . .
H45A H -0.3995 0.4839 0.0641 0.102 Uiso 1 1 calc R . .
H45B H -0.3996 0.5594 -0.0354 0.066(16) Uiso 1 1 calc R . .
H45C H -0.4938 0.5893 0.0307 0.074(18) Uiso 1 1 calc R . .
C46 C -0.1727(4) 0.5149(4) 0.0310(3) 0.0439(12) Uani 1 1 d . . .
H46A H -0.1681 0.4488 0.0673 0.064(17) Uiso 1 1 calc R . .
H46B H -0.1033 0.5269 0.0478 0.069(17) Uiso 1 1 calc R . .
H46C H -0.1627 0.5290 -0.0296 0.031(11) Uiso 1 1 calc R . .
C47 C -0.4610(3) 0.6433(3) 0.3022(2) 0.0287(9) Uani 1 1 d . . .
C48A C -0.3732(9) 0.6389(7) 0.3632(6) 0.037(2) Uiso 0.515(9) 1 d P A 1
C49A C -0.5737(8) 0.5966(6) 0.3573(6) 0.036(2) Uiso 0.515(9) 1 d P A 1
C50A C -0.5301(9) 0.7403(6) 0.2379(6) 0.041(3) Uiso 0.515(9) 1 d P A 1
C48B C -0.4080(9) 0.6129(7) 0.3903(6) 0.029(2) Uiso 0.485(9) 1 d P A 2
C49B C -0.6051(8) 0.6570(6) 0.3031(6) 0.034(3) Uiso 0.485(9) 1 d P A 2
C50B C -0.4491(7) 0.7512(5) 0.2422(5) 0.025(2) Uiso 0.485(9) 1 d P A 2
C51 C -0.3072(4) 0.3967(3) 0.3759(2) 0.0292(9) Uani 1 1 d . . .
C52A C -0.2764(10) 0.4042(6) 0.4518(5) 0.031(2) Uiso 0.509(10) 1 d P B 1
C53A C -0.1756(8) 0.3120(6) 0.3733(5) 0.033(2) Uiso 0.509(10) 1 d P B 1
C54A C -0.4164(8) 0.3551(6) 0.3950(6) 0.039(3) Uiso 0.509(10) 1 d P B 1
C52B C -0.2215(10) 0.3936(6) 0.4387(6) 0.032(2) Uiso 0.491(10) 1 d P B 2
C53B C -0.2586(9) 0.3101(6) 0.3675(6) 0.039(3) Uiso 0.491(10) 1 d P B 2
C54B C -0.4549(8) 0.4032(6) 0.4157(5) 0.031(2) Uiso 0.491(10) 1 d P B 2
H1 H 0.596(3) 0.959(3) -0.300(2) 0.023(10) Uiso 1 1 d . . .
H2 H 0.623(4) 0.865(3) -0.211(3) 0.042(12) Uiso 1 1 d . . .
H3 H 0.613(4) 0.933(3) -0.156(3) 0.048(13) Uiso 1 1 d . . .
H4 H 0.583(4) 1.031(3) -0.250(3) 0.051(13) Uiso 1 1 d . . .
H5 H -0.049(5) 0.579(4) 0.154(4) 0.082(18) Uiso 1 1 d . . .
H6 H -0.032(4) 0.478(3) 0.252(3) 0.052(13) Uiso 1 1 d . . .
H7 H -0.109(4) 0.550(3) 0.296(3) 0.045(12) Uiso 1 1 d . . .
H8 H -0.144(4) 0.644(3) 0.210(3) 0.051(13) Uiso 1 1 d . . .
H12 H 0.339(3) 0.842(3) -0.114(3) 0.024(10) Uiso 1 1 d . . .
H15 H 0.288(4) 1.114(3) -0.236(2) 0.025(10) Uiso 1 1 d . . .
H39 H -0.416(4) 0.694(3) 0.127(3) 0.028(10) Uiso 1 1 d . . .
H42 H -0.247(4) 0.417(3) 0.213(3) 0.042 Uiso 1 1 d . . .

loop_
_atom_site_aniso_label
_atom_site_aniso_U_11
_atom_site_aniso_U_22
_atom_site_aniso_U_33
_atom_site_aniso_U_23
_atom_site_aniso_U_13
_atom_site_aniso_U_12
Ru1 0.01384(14) 0.02210(16) 0.01796(15) -0.00784(13) 0.00038(10) -0.00607(11)
Ru2 0.01367(13) 0.01846(15) 0.01842(15) -0.00734(13) 0.00054(10) -0.00570(11)
Ru3 0.01704(14) 0.02244(16) 0.02303(16) -0.01110(13) -0.00100(11) -0.00667(12)
Ru4 0.01704(14) 0.01952(15) 0.01948(16) -0.00805(13) -0.00120(11) -0.00671(11)
C1 0.0159(17) 0.035(2) 0.027(2) -0.0149(19) 0.0045(14) -0.0123(16)
C2 0.0175(17) 0.033(2) 0.022(2) -0.0067(18) 0.0025(14) -0.0121(16)
C3 0.0144(17) 0.042(2) 0.028(2) -0.017(2) 0.0023(15) -0.0086(17)
C4 0.0145(17) 0.034(2) 0.029(2) -0.0160(19) 0.0026(14) -0.0054(16)
C5 0.0139(17) 0.039(2) 0.025(2) -0.0142(19) 0.0014(14) -0.0093(16)
C6 0.045(3) 0.047(3) 0.046(3) -0.024(2) 0.004(2) -0.025(2)
C7 0.034(2) 0.050(3) 0.027(2) -0.005(2) 0.0037(18) -0.022(2)
C8 0.035(2) 0.069(3) 0.038(3) -0.038(3) 0.008(2) -0.014(2)
C9 0.034(2) 0.036(3) 0.057(3) -0.023(3) 0.000(2) 0.005(2)
C10 0.029(2) 0.055(3) 0.026(2) -0.014(2) -0.0051(17) -0.009(2)
C11 0.0121(15) 0.0232(19) 0.0207(19) -0.0093(16) 0.0023(13) -0.0046(14)
C12 0.0148(17) 0.021(2) 0.024(2) -0.0084(18) 0.0014(14) -0.0077(15)
C13 0.0156(16) 0.0246(19) 0.025(2) -0.0122(17) 0.0012(14) -0.0084(15)
C14 0.0142(16) 0.0231(19) 0.0208(19) -0.0091(16) -0.0018(13) -0.0065(14)
C15 0.0157(17) 0.0188(19) 0.026(2) -0.0145(17) 0.0013(14) -0.0042(14)
C16 0.0196(17) 0.031(2) 0.023(2) -0.0141(18) 0.0009(14) -0.0078(16)
C17 0.026(2) 0.038(2) 0.023(2) -0.0152(19) 0.0077(16) -0.0118(18)
C18 0.038(2) 0.050(3) 0.035(2) -0.027(2) 0.0070(19) -0.021(2)
C19 0.031(2) 0.044(3) 0.022(2) -0.012(2) -0.0044(16) -0.0050(19)
C20 0.0228(18) 0.027(2) 0.031(2) -0.0162(18) 0.0027(15) -0.0105(16)
C21 0.047(3) 0.029(2) 0.045(3) -0.017(2) 0.004(2) -0.020(2)
C22 0.027(2) 0.034(2) 0.047(3) -0.030(2) 0.0037(18) -0.0062(18)
C23 0.027(2) 0.037(2) 0.051(3) -0.028(2) -0.0020(18) -0.0117(18)
C24 0.0220(18) 0.028(2) 0.022(2) -0.0107(17) -0.0016(14) -0.0071(16)
C25 0.025(2) 0.031(2) 0.033(2) -0.013(2) -0.0072(16) -0.0016(17)
C26 0.031(2) 0.038(2) 0.026(2) -0.013(2) -0.0004(16) -0.0096(18)
C27 0.039(2) 0.024(2) 0.026(2) -0.0054(19) -0.0037(17) -0.0113(18)
C28 0.0147(17) 0.033(2) 0.031(2) -0.0099(19) -0.0027(15) -0.0085(16)
C29 0.0139(17) 0.030(2) 0.040(2) -0.018(2) -0.0026(15) -0.0030(16)
C30 0.0214(19) 0.037(2) 0.030(2) -0.008(2) -0.0085(16) -0.0104(17)
C31 0.0190(18) 0.050(3) 0.042(3) -0.031(2) -0.0026(16) -0.0109(18)
C32 0.0194(18) 0.031(2) 0.048(3) -0.018(2) -0.0049(17) -0.0105(17)
C33 0.034(2) 0.064(3) 0.031(3) -0.009(3) 0.0037(19) -0.016(2)
C34 0.038(3) 0.045(3) 0.066(4) -0.035(3) -0.003(2) 0.003(2)
C35 0.039(3) 0.064(4) 0.036(3) -0.002(3) -0.013(2) -0.017(2)
C36 0.043(3) 0.116(5) 0.075(4) -0.079(4) 0.009(3) -0.024(3)
C37 0.043(3) 0.031(3) 0.095(5) -0.026(3) -0.006(3) -0.011(2)
C38 0.0155(16) 0.027(2) 0.0200(19) -0.0103(17) -0.0007(13) -0.0073(15)
C39 0.0158(17) 0.026(2) 0.020(2) -0.0095(18) -0.0007(14) -0.0060(15)
C40 0.0175(17) 0.0255(19) 0.0213(19) -0.0095(17) -0.0012(14) -0.0090(15)
C41 0.0225(18) 0.029(2) 0.0195(19) -0.0106(17) 0.0008(14) -0.0160(16)
C42 0.0204(18) 0.0234(19) 0.023(2) -0.0122(17) 0.0025(14) -0.0111(15)
C43 0.0214(18) 0.034(2) 0.020(2) -0.0118(18) 0.0011(14) -0.0063(16)
C44 0.111(5) 0.045(3) 0.026(3) -0.018(2) 0.019(3) -0.017(3)
C45 0.047(3) 0.149(6) 0.043(3) -0.062(4) 0.016(2) -0.051(4)
C46 0.036(2) 0.057(3) 0.028(2) -0.025(2) -0.0020(18) 0.006(2)
C47 0.0227(19) 0.039(2) 0.029(2) -0.022(2) 0.0009(15) -0.0056(17)
C51 0.041(2) 0.029(2) 0.020(2) -0.0082(18) 0.0009(16) -0.0189(18)

loop_
_atom_type_symbol
_atom_type_description
_atom_type_scat_dispersion_real
_atom_type_scat_dispersion_imag
_atom_type_scat_source
C C 0.0033 0.0016 'International Tables Vol C Tables 4.2.6.8 and 6.1.1.4'
H H 0.0000 0.0000 'International Tables Vol C Tables 4.2.6.8 and 6.1.1.4'
Ru Ru -1.2594 0.8363 'International Tables Vol C Tables 4.2.6.8 and 6.1.1.4'

loop_
_geom_angle_atom_site_label_1
_geom_angle_atom_site_label_2
_geom_angle_atom_site_label_3
_geom_angle
C2 Ru1 C3 38.81(15)
C2 Ru1 C1 38.90(14)
C3 Ru1 C1 64.70(14)
C2 Ru1 C4 64.45(14)
C3 Ru1 C4 38.21(14)
C1 Ru1 C4 64.11(14)
C2 Ru1 C5 64.63(14)
C3 Ru1 C5 64.04(14)
C1 Ru1 C5 38.48(14)
C4 Ru1 C5 37.85(14)
C2 Ru1 Ru2 142.13(10)
C3 Ru1 Ru2 142.15(10)
C1 Ru1 Ru2 147.22(10)
C4 Ru1 Ru2 147.09(11)
C5 Ru1 Ru2 150.49(9)
C12 Ru2 C13 38.40(13)
C12 Ru2 C14 64.59(13)
C13 Ru2 C14 39.70(13)
C12 Ru2 C15 62.33(14)
C13 Ru2 C15 64.22(13)
C14 Ru2 C15 38.46(13)
C12 Ru2 C11 37.63(13)
C13 Ru2 C11 64.72(13)
C14 Ru2 C11 64.93(13)
C15 Ru2 C11 37.51(13)
C12 Ru2 Ru1 148.99(10)
C13 Ru2 Ru1 142.68(9)
C14 Ru2 Ru1 141.19(9)
C15 Ru2 Ru1 146.94(10)
C11 Ru2 Ru1 150.02(9)
C31 Ru3 C30 39.02(16)
C31 Ru3 C32 38.40(16)
C30 Ru3 C32 64.59(15)
C31 Ru3 C29 64.94(14)
C30 Ru3 C29 39.10(15)
C32 Ru3 C29 63.92(14)
C31 Ru3 C28 64.12(15)
C30 Ru3 C28 64.47(15)
C32 Ru3 C28 37.80(15)
C29 Ru3 C28 37.99(14)
C31 Ru3 Ru4 142.39(10)
C30 Ru3 Ru4 143.33(11)
C32 Ru3 Ru4 146.15(10)
C29 Ru3 Ru4 147.80(10)
C28 Ru3 Ru4 149.62(10)
C41 Ru4 C40 39.61(13)
C41 Ru4 C42 38.69(13)
C40 Ru4 C42 64.38(13)
C41 Ru4 C39 64.47(14)
C40 Ru4 C39 38.25(13)
C42 Ru4 C39 62.44(14)
C41 Ru4 C38 64.75(13)
C40 Ru4 C38 64.41(13)
C42 Ru4 C38 37.44(13)
C39 Ru4 C38 37.49(13)
C41 Ru4 Ru3 142.42(9)
C40 Ru4 Ru3 143.30(10)
C42 Ru4 Ru3 147.12(10)
C39 Ru4 Ru3 148.19(10)
C38 Ru4 Ru3 149.22(9)
C2 C1 C5 107.8(3)
C2 C1 C6 126.5(4)
C5 C1 C6 125.5(4)
C2 C1 Ru1 69.8(2)
C5 C1 Ru1 71.8(2)
C6 C1 Ru1 127.6(3)
C3 C2 C1 107.7(3)
C3 C2 C7 126.7(4)
C1 C2 C7 125.6(4)
C3 C2 Ru1 71.1(2)
C1 C2 Ru1 71.3(2)
C7 C2 Ru1 125.0(3)
C4 C3 C2 108.3(3)
C4 C3 C8 126.0(4)
C2 C3 C8 125.6(4)
C4 C3 Ru1 72.2(2)
C2 C3 Ru1 70.1(2)
C8 C3 Ru1 126.1(3)
C5 C4 C3 108.3(3)
C5 C4 C9 125.7(4)
C3 C4 C9 125.9(4)
C5 C4 Ru1 71.1(2)
C3 C4 Ru1 69.6(2)
C9 C4 Ru1 127.8(3)
C4 C5 C1 108.0(3)
C4 C5 C10 126.3(4)
C1 C5 C10 125.7(4)
C4 C5 Ru1 71.0(2)
C1 C5 Ru1 69.7(2)
C10 C5 Ru1 128.0(3)
C12 C11 C15 105.4(3)
C12 C11 C16 127.0(3)
C15 C11 C16 127.4(3)
C12 C11 Ru2 69.16(18)
C15 C11 Ru2 70.00(18)
C16 C11 Ru2 129.3(2)
C11 C12 C13 111.6(3)
C11 C12 Ru2 73.2(2)
C13 C12 Ru2 70.9(2)
C12 C13 C14 106.1(3)
C12 C13 C20 121.2(3)
C14 C13 C20 132.4(3)
C12 C13 Ru2 70.7(2)
C14 C13 Ru2 70.21(19)
C20 C13 Ru2 128.3(2)
C15 C14 C13 105.5(3)
C15 C14 C24 119.7(3)
C13 C14 C24 134.6(3)
C15 C14 Ru2 71.38(19)
C13 C14 Ru2 70.10(18)
C24 C14 Ru2 126.7(2)
C11 C15 C14 111.4(3)
C11 C15 Ru2 72.48(19)
C14 C15 Ru2 70.17(18)
C11 C16 C18 111.5(3)
C11 C16 C17 106.6(3)
C18 C16 C17 109.9(3)
C11 C16 C19 111.2(3)
C18 C16 C19 109.0(3)
C17 C16 C19 108.5(3)
C23 C20 C21 106.6(3)
C23 C20 C13 109.9(3)
C21 C20 C13 109.7(3)
C23 C20 C22 110.4(3)
C21 C20 C22 106.5(3)
C13 C20 C22 113.5(3)
C26 C24 C14 115.3(3)
C26 C24 C27 106.1(3)
C14 C24 C27 109.6(3)
C26 C24 C25 109.9(3)
C14 C24 C25 108.1(3)
C27 C24 C25 107.5(3)
C32 C28 C29 108.6(4)
C32 C28 C33 125.5(4)
C29 C28 C33 125.8(4)
C32 C28 Ru3 70.2(2)
C29 C28 Ru3 70.6(2)
C33 C28 Ru3 127.4(3)
C28 C29 C30 107.4(3)
C28 C29 C34 126.4(4)
C30 C29 C34 126.1(4)
C28 C29 Ru3 71.4(2)
C30 C29 Ru3 69.37(19)
C34 C29 Ru3 127.0(3)
C31 C30 C29 107.3(3)
C31 C30 C35 126.4(4)
C29 C30 C35 126.3(4)
C31 C30 Ru3 70.4(2)
C29 C30 Ru3 71.5(2)
C35 C30 Ru3 125.3(3)
C32 C31 C30 107.8(3)
C32 C31 C36 126.0(4)
C30 C31 C36 126.1(4)
C32 C31 Ru3 71.4(2)
C30 C31 Ru3 70.6(2)
C36 C31 Ru3 126.3(3)
C28 C32 C31 108.9(4)
C28 C32 C37 125.4(4)
C31 C32 C37 125.6(4)
C28 C32 Ru3 72.0(2)
C31 C32 Ru3 70.2(2)
C37 C32 Ru3 126.0(3)
C42 C38 C39 106.3(3)
C42 C38 C43 126.4(3)
C39 C38 C43 127.1(3)
C42 C38 Ru4 69.7(2)
C39 C38 Ru4 70.1(2)
C43 C38 Ru4 128.4(2)
C38 C39 C40 110.7(3)
C38 C39 Ru4 72.43(19)
C40 C39 Ru4 70.36(19)
C39 C40 C41 106.5(3)
C39 C40 C47 120.5(3)
C41 C40 C47 132.8(3)
C39 C40 Ru4 71.39(19)
C41 C40 Ru4 70.02(18)
C47 C40 Ru4 127.7(2)
C42 C41 C40 105.5(3)
C42 C41 C51 120.1(3)
C40 C41 C51 134.2(3)
C42 C41 Ru4 70.9(2)
C40 C41 Ru4 70.37(19)
C51 C41 Ru4 127.5(2)
C38 C42 C41 111.0(3)
C38 C42 Ru4 72.9(2)
C41 C42 Ru4 70.4(2)
C44 C43 C46 110.0(4)
C44 C43 C38 111.2(3)
C46 C43 C38 111.3(3)
C44 C43 C45 109.3(4)
C46 C43 C45 107.7(4)
C38 C43 C45 107.2(3)
C50A C47 C49B 69.8(5)
C50A C47 C48A 113.6(6)
C49B C47 C48A 132.5(5)
C50A C47 C48B 126.6(5)
C49B C47 C48B 113.1(5)
C48A C47 C48B 24.6(4)
C50A C47 C40 109.8(4)
C49B C47 C40 109.8(4)
C48A C47 C40 112.4(4)
C48B C47 C40 117.3(4)
C50A C47 C49A 105.7(5)
C49B C47 C49A 36.8(4)
C48A C47 C49A 109.7(6)
C48B C47 C49A 85.5(5)
C40 C47 C49A 105.0(4)
C50A C47 C50B 36.3(4)
C49B C47 C50B 104.4(5)
C48A C47 C50B 82.5(5)
C48B C47 C50B 103.0(5)
C40 C47 C50B 108.0(4)
C49A C47 C50B 136.7(5)
C53B C51 C54A 71.1(5)
C53B C51 C52A 124.1(6)
C54A C51 C52A 112.4(5)
C53B C51 C41 110.7(4)
C54A C51 C41 111.1(4)
C52A C51 C41 117.8(4)
C53B C51 C52B 111.1(6)
C54A C51 C52B 129.7(6)
C52A C51 C52B 22.9(4)
C41 C51 C52B 113.9(4)
C53B C51 C54B 107.0(5)
C54A C51 C54B 36.6(4)
C52A C51 C54B 86.3(5)
C41 C51 C54B 104.9(4)
C52B C51 C54B 108.8(5)
C53B C51 C53A 34.4(4)
C54A C51 C53A 103.8(5)
C52A C51 C53A 101.8(5)
C41 C51 C53A 108.4(4)
C52B C51 C53A 82.3(5)
C54B C51 C53A 136.4(5)

loop_
_geom_bond_atom_site_label_1
_geom_bond_atom_site_label_2
_geom_bond_distance
Ru1 C2 2.145(4)
Ru1 C3 2.157(4)
Ru1 C1 2.165(4)
Ru1 C4 2.192(3)
Ru1 C5 2.193(3)
Ru1 Ru2 2.4556(4)
Ru2 C12 2.166(4)
Ru2 C13 2.169(3)
Ru2 C14 2.170(3)
Ru2 C15 2.186(3)
Ru2 C11 2.218(3)
Ru3 C31 2.142(4)
Ru3 C30 2.144(4)
Ru3 C32 2.159(4)
Ru3 C29 2.173(3)
Ru3 C28 2.182(4)
Ru3 Ru4 2.4543(4)
Ru4 C41 2.164(3)
Ru4 C40 2.169(3)
Ru4 C42 2.172(4)
Ru4 C39 2.182(3)
Ru4 C38 2.213(3)
C1 C2 1.435(5)
C1 C5 1.436(5)
C1 C6 1.500(6)
C2 C3 1.429(6)
C2 C7 1.495(5)
C3 C4 1.424(5)
C3 C8 1.502(5)
C4 C5 1.422(5)
C4 C9 1.495(6)
C5 C10 1.500(5)
C11 C12 1.415(5)
C11 C15 1.417(5)
C11 C16 1.508(5)
C12 C13 1.425(5)
C13 C14 1.473(5)
C13 C20 1.542(5)
C14 C15 1.435(5)
C14 C24 1.533(5)
C16 C18 1.529(6)
C16 C17 1.534(5)
C16 C19 1.538(5)
C20 C23 1.538(5)
C20 C21 1.540(6)
C20 C22 1.544(5)
C24 C26 1.522(5)
C24 C27 1.536(5)
C24 C25 1.545(5)
C28 C32 1.406(6)
C28 C29 1.417(5)
C28 C33 1.505(6)
C29 C30 1.445(6)
C29 C34 1.495(6)
C30 C31 1.431(6)
C30 C35 1.490(6)
C31 C32 1.415(6)
C31 C36 1.499(6)
C32 C37 1.514(6)
C38 C42 1.408(5)
C38 C39 1.413(5)
C38 C43 1.526(5)
C39 C40 1.426(5)
C40 C41 1.468(5)
C40 C47 1.548(5)
C41 C42 1.436(5)
C41 C51 1.532(5)
C43 C44 1.494(6)
C43 C46 1.523(5)
C43 C45 1.530(6)
C47 C50A 1.483(9)
C47 C49B 1.521(9)
C47 C48A 1.529(10)
C47 C48B 1.537(9)
C47 C49A 1.634(9)
C47 C50B 1.666(9)
C51 C53B 1.475(10)
C51 C54A 1.516(10)
C51 C52A 1.522(9)
C51 C52B 1.549(10)
C51 C54B 1.656(9)
C51 C53A 1.677(9)

loop_
_geom_torsion_atom_site_label_1
_geom_torsion_atom_site_label_2
_geom_torsion_atom_site_label_3
_geom_torsion_atom_site_label_4
_geom_torsion
C2 Ru1 Ru2 C12 157.2(3)
C3 Ru1 Ru2 C12 91.6(3)
C1 Ru1 Ru2 C12 -133.0(3)
C4 Ru1 Ru2 C12 23.2(3)
C5 Ru1 Ru2 C12 -54.1(3)
C2 Ru1 Ru2 C13 86.3(2)
C3 Ru1 Ru2 C13 20.7(2)
C1 Ru1 Ru2 C13 156.1(2)
C4 Ru1 Ru2 C13 -47.7(2)
C5 Ru1 Ru2 C13 -125.0(3)
C2 Ru1 Ru2 C14 19.5(2)
C3 Ru1 Ru2 C14 -46.1(2)
C1 Ru1 Ru2 C14 89.3(2)
C4 Ru1 Ru2 C14 -114.5(2)
C5 Ru1 Ru2 C14 168.2(3)
C2 Ru1 Ru2 C15 -48.2(2)
C3 Ru1 Ru2 C15 -113.8(3)
C1 Ru1 Ru2 C15 21.6(3)
C4 Ru1 Ru2 C15 177.9(2)
C5 Ru1 Ru2 C15 100.6(3)
C2 Ru1 Ru2 C11 -123.9(3)
C3 Ru1 Ru2 C11 170.5(3)
C1 Ru1 Ru2 C11 -54.1(3)
C4 Ru1 Ru2 C11 102.1(3)
C5 Ru1 Ru2 C11 24.9(3)
C31 Ru3 Ru4 C41 -59.1(3)
C30 Ru3 Ru4 C41 8.1(3)
C32 Ru3 Ru4 C41 -127.4(3)
C29 Ru3 Ru4 C41 80.3(3)
C28 Ru3 Ru4 C41 157.8(3)
C31 Ru3 Ru4 C40 9.2(3)
C30 Ru3 Ru4 C40 76.3(2)
C32 Ru3 Ru4 C40 -59.1(3)
C29 Ru3 Ru4 C40 148.5(3)
C28 Ru3 Ru4 C40 -133.9(3)
C31 Ru3 Ru4 C42 -128.8(3)
C30 Ru3 Ru4 C42 -61.6(3)
C32 Ru3 Ru4 C42 162.9(3)
C29 Ru3 Ru4 C42 10.6(3)
C28 Ru3 Ru4 C42 88.1(3)
C31 Ru3 Ru4 C39 79.9(3)
C30 Ru3 Ru4 C39 147.1(3)
C32 Ru3 Ru4 C39 11.6(3)
C29 Ru3 Ru4 C39 -140.7(3)
C28 Ru3 Ru4 C39 -63.2(3)
C31 Ru3 Ru4 C38 156.3(3)
C30 Ru3 Ru4 C38 -136.5(3)
C32 Ru3 Ru4 C38 88.0(3)
C29 Ru3 Ru4 C38 -64.3(3)
C28 Ru3 Ru4 C38 13.2(3)
C3 Ru1 C1 C2 38.1(2)
C4 Ru1 C1 C2 80.7(2)
C5 Ru1 C1 C2 117.6(3)
Ru2 Ru1 C1 C2 -113.4(2)
C2 Ru1 C1 C5 -117.6(3)
C3 Ru1 C1 C5 -79.4(2)
C4 Ru1 C1 C5 -36.9(2)
Ru2 Ru1 C1 C5 129.0(2)
C2 Ru1 C1 C6 121.1(5)
C3 Ru1 C1 C6 159.3(4)
C4 Ru1 C1 C6 -158.2(4)
C5 Ru1 C1 C6 -121.3(4)
Ru2 Ru1 C1 C6 7.7(5)
C5 C1 C2 C3 0.0(4)
C6 C1 C2 C3 175.4(3)
Ru1 C1 C2 C3 -62.1(2)
C5 C1 C2 C7 -177.7(3)
C6 C1 C2 C7 -2.3(6)
Ru1 C1 C2 C7 120.2(4)
C5 C1 C2 Ru1 62.2(2)
C6 C1 C2 Ru1 -122.4(4)
C1 Ru1 C2 C3 117.1(3)
C4 Ru1 C2 C3 37.3(2)
C5 Ru1 C2 C3 79.4(2)
Ru2 Ru1 C2 C3 -117.0(2)
C3 Ru1 C2 C1 -117.1(3)
C4 Ru1 C2 C1 -79.7(2)
C5 Ru1 C2 C1 -37.6(2)
Ru2 Ru1 C2 C1 126.0(2)
C3 Ru1 C2 C7 122.1(5)
C1 Ru1 C2 C7 -120.9(5)
C4 Ru1 C2 C7 159.4(4)
C5 Ru1 C2 C7 -158.5(4)
Ru2 Ru1 C2 C7 5.1(5)
C1 C2 C3 C4 -0.2(4)
C7 C2 C3 C4 177.5(3)
Ru1 C2 C3 C4 -62.5(2)
C1 C2 C3 C8 -176.9(3)
C7 C2 C3 C8 0.7(6)
Ru1 C2 C3 C8 120.8(4)
C1 C2 C3 Ru1 62.3(2)
C7 C2 C3 Ru1 -120.0(4)
C2 Ru1 C3 C4 117.8(3)
C1 Ru1 C3 C4 79.6(2)
C5 Ru1 C3 C4 36.7(2)
Ru2 Ru1 C3 C4 -125.3(2)
C1 Ru1 C3 C2 -38.2(2)
C4 Ru1 C3 C2 -117.8(3)
C5 Ru1 C3 C2 -81.1(2)
Ru2 Ru1 C3 C2 116.9(2)
C2 Ru1 C3 C8 -120.2(5)
C1 Ru1 C3 C8 -158.4(4)
C4 Ru1 C3 C8 122.0(5)
C5 Ru1 C3 C8 158.7(4)
Ru2 Ru1 C3 C8 -3.3(5)
C2 C3 C4 C5 0.3(4)
C8 C3 C4 C5 177.0(3)
Ru1 C3 C4 C5 -60.9(2)
C2 C3 C4 C9 -176.3(4)
C8 C3 C4 C9 0.4(6)
Ru1 C3 C4 C9 122.5(4)
C2 C3 C4 Ru1 61.2(2)
C8 C3 C4 Ru1 -122.1(4)
C2 Ru1 C4 C5 80.9(2)
C3 Ru1 C4 C5 118.8(3)
C1 Ru1 C4 C5 37.5(2)
Ru2 Ru1 C4 C5 -128.5(2)
C2 Ru1 C4 C3 -37.9(2)
C1 Ru1 C4 C3 -81.3(2)
C5 Ru1 C4 C3 -118.8(3)
Ru2 Ru1 C4 C3 112.8(2)
C2 Ru1 C4 C9 -158.2(4)
C3 Ru1 C4 C9 -120.3(5)
C1 Ru1 C4 C9 158.5(4)
C5 Ru1 C4 C9 121.0(5)
Ru2 Ru1 C4 C9 -7.5(5)
C3 C4 C5 C1 -0.3(4)
C9 C4 C5 C1 176.3(3)
Ru1 C4 C5 C1 -60.2(2)
C3 C4 C5 C10 -176.4(3)
C9 C4 C5 C10 0.3(6)
Ru1 C4 C5 C10 123.7(4)
C3 C4 C5 Ru1 59.9(2)
C9 C4 C5 Ru1 -123.5(4)
C2 C1 C5 C4 0.1(4)
C6 C1 C5 C4 -175.3(3)
Ru1 C1 C5 C4 61.0(2)
C2 C1 C5 C10 176.3(3)
C6 C1 C5 C10 0.8(6)
Ru1 C1 C5 C10 -122.9(4)
C2 C1 C5 Ru1 -60.9(2)
C6 C1 C5 Ru1 123.7(4)
C2 Ru1 C5 C4 -80.3(2)
C3 Ru1 C5 C4 -37.1(2)
C1 Ru1 C5 C4 -118.4(3)
Ru2 Ru1 C5 C4 120.3(2)
C2 Ru1 C5 C1 38.0(2)
C3 Ru1 C5 C1 81.3(2)
C4 Ru1 C5 C1 118.4(3)
Ru2 Ru1 C5 C1 -121.4(2)
C2 Ru1 C5 C10 158.0(4)
C3 Ru1 C5 C10 -158.7(4)
C1 Ru1 C5 C10 120.0(5)
C4 Ru1 C5 C10 -121.7(5)
Ru2 Ru1 C5 C10 -1.4(5)
C13 Ru2 C11 C12 36.2(2)
C14 Ru2 C11 C12 80.3(2)
C15 Ru2 C11 C12 116.1(3)
Ru1 Ru2 C11 C12 -124.1(2)
C12 Ru2 C11 C15 -116.1(3)
C13 Ru2 C11 C15 -79.9(2)
C14 Ru2 C11 C15 -35.9(2)
Ru1 Ru2 C11 C15 119.8(2)
C12 Ru2 C11 C16 121.4(4)
C13 Ru2 C11 C16 157.6(4)
C14 Ru2 C11 C16 -158.3(4)
C15 Ru2 C11 C16 -122.5(4)
Ru1 Ru2 C11 C16 -2.7(5)
C15 C11 C12 C13 0.2(4)
C16 C11 C12 C13 175.0(3)
Ru2 C11 C12 C13 -60.9(2)
C15 C11 C12 Ru2 61.0(2)
C16 C11 C12 Ru2 -124.1(3)
C13 Ru2 C12 C11 -120.7(3)
C14 Ru2 C12 C11 -81.3(2)
C15 Ru2 C12 C11 -38.1(2)
Ru1 Ru2 C12 C11 126.6(2)
C14 Ru2 C12 C13 39.5(2)
C15 Ru2 C12 C13 82.6(2)
C11 Ru2 C12 C13 120.7(3)
Ru1 Ru2 C12 C13 -112.7(2)
C11 C12 C13 C14 0.6(4)
Ru2 C12 C13 C14 -61.7(2)
C11 C12 C13 C20 -174.0(3)
Ru2 C12 C13 C20 123.7(3)
C11 C12 C13 Ru2 62.3(2)
C14 Ru2 C13 C12 -116.0(3)
C15 Ru2 C13 C12 -77.2(2)
C11 Ru2 C13 C12 -35.5(2)
Ru1 Ru2 C13 C12 128.38(19)
C12 Ru2 C13 C14 116.0(3)
C15 Ru2 C13 C14 38.77(19)
C11 Ru2 C13 C14 80.5(2)
Ru1 Ru2 C13 C14 -115.61(19)
C12 Ru2 C13 C20 -115.0(4)
C14 Ru2 C13 C20 129.0(4)
C15 Ru2 C13 C20 167.8(4)
C11 Ru2 C13 C20 -150.5(4)
Ru1 Ru2 C13 C20 13.4(4)
C12 C13 C14 C15 -1.1(4)
C20 C13 C14 C15 172.7(3)
Ru2 C13 C14 C15 -63.1(2)
C12 C13 C14 C24 -175.6(3)
C20 C13 C14 C24 -1.9(6)
Ru2 C13 C14 C24 122.4(4)
C12 C13 C14 Ru2 62.0(2)
C20 C13 C14 Ru2 -124.3(4)
C12 Ru2 C14 C15 76.8(2)
C13 Ru2 C14 C15 115.0(3)
C11 Ru2 C14 C15 35.0(2)
Ru1 Ru2 C14 C15 -125.78(19)
C12 Ru2 C14 C13 -38.2(2)
C15 Ru2 C14 C13 -115.0(3)
C11 Ru2 C14 C13 -79.9(2)
Ru1 Ru2 C14 C13 119.27(19)
C12 Ru2 C14 C24 -169.6(3)
C13 Ru2 C14 C24 -131.4(4)
C15 Ru2 C14 C24 113.6(4)
C11 Ru2 C14 C24 148.6(3)
Ru1 Ru2 C14 C24 -12.2(4)
C12 C11 C15 C14 -0.9(4)
C16 C11 C15 C14 -175.7(3)
Ru2 C11 C15 C14 59.6(2)
C12 C11 C15 Ru2 -60.5(2)
C16 C11 C15 Ru2 124.7(3)
C13 C14 C15 C11 1.2(4)
C24 C14 C15 C11 176.8(3)
Ru2 C14 C15 C11 -61.0(2)
C13 C14 C15 Ru2 62.2(2)
C24 C14 C15 Ru2 -122.2(3)
C12 Ru2 C15 C11 38.2(2)
C13 Ru2 C15 C11 81.4(2)
C14 Ru2 C15 C11 121.4(3)
Ru1 Ru2 C15 C11 -127.3(2)
C12 Ru2 C15 C14 -83.2(2)
C13 Ru2 C15 C14 -40.0(2)
C11 Ru2 C15 C14 -121.4(3)
Ru1 Ru2 C15 C14 111.2(2)
C12 C11 C16 C18 160.0(3)
C15 C11 C16 C18 -26.2(5)
Ru2 C11 C16 C18 67.7(4)
C12 C11 C16 C17 -80.0(4)
C15 C11 C16 C17 93.7(4)
Ru2 C11 C16 C17 -172.3(3)
C12 C11 C16 C19 38.2(5)
C15 C11 C16 C19 -148.1(4)
Ru2 C11 C16 C19 -54.2(4)
C12 C13 C20 C23 121.4(4)
C14 C13 C20 C23 -51.6(5)
Ru2 C13 C20 C23 -149.5(3)
C12 C13 C20 C21 4.5(4)
C14 C13 C20 C21 -168.5(4)
Ru2 C13 C20 C21 93.6(4)
C12 C13 C20 C22 -114.4(4)
C14 C13 C20 C22 72.6(5)
Ru2 C13 C20 C22 -25.3(5)
C15 C14 C24 C26 149.4(3)
C13 C14 C24 C26 -36.6(5)
Ru2 C14 C24 C26 61.4(4)
C15 C14 C24 C27 29.8(4)
C13 C14 C24 C27 -156.3(4)
Ru2 C14 C24 C27 -58.3(4)
C15 C14 C24 C25 -87.2(4)
C13 C14 C24 C25 86.8(4)
Ru2 C14 C24 C25 -175.2(3)
C31 Ru3 C28 C32 -37.3(2)
C30 Ru3 C28 C32 -80.8(3)
C29 Ru3 C28 C32 -119.0(3)
Ru4 Ru3 C28 C32 118.7(2)
C31 Ru3 C28 C29 81.7(3)
C30 Ru3 C28 C29 38.2(2)
C32 Ru3 C28 C29 119.0(3)
Ru4 Ru3 C28 C29 -122.3(2)
C31 Ru3 C28 C33 -157.4(4)
C30 Ru3 C28 C33 159.0(4)
C32 Ru3 C28 C33 -120.2(5)
C29 Ru3 C28 C33 120.8(5)
Ru4 Ru3 C28 C33 -1.5(5)
C32 C28 C29 C30 -0.1(4)
C33 C28 C29 C30 177.0(4)
Ru3 C28 C29 C30 -60.3(2)
C32 C28 C29 C34 -177.0(4)
C33 C28 C29 C34 0.0(6)
Ru3 C28 C29 C34 122.7(4)
C32 C28 C29 Ru3 60.2(3)
C33 C28 C29 Ru3 -122.7(4)
C31 Ru3 C29 C28 -79.4(3)
C30 Ru3 C29 C28 -117.7(3)
C32 Ru3 C29 C28 -36.6(2)
Ru4 Ru3 C29 C28 126.7(2)
C31 Ru3 C29 C30 38.3(2)
C32 Ru3 C29 C30 81.1(3)
C28 Ru3 C29 C30 117.7(3)
Ru4 Ru3 C29 C30 -115.6(2)
C31 Ru3 C29 C34 158.6(4)
C30 Ru3 C29 C34 120.3(5)
C32 Ru3 C29 C34 -158.6(4)
C28 Ru3 C29 C34 -122.0(5)
Ru4 Ru3 C29 C34 4.6(5)
C28 C29 C30 C31 -0.1(4)
C34 C29 C30 C31 176.9(4)
Ru3 C29 C30 C31 -61.7(2)
C28 C29 C30 C35 -177.8(4)
C34 C29 C30 C35 -0.8(6)
Ru3 C29 C30 C35 120.7(4)
C28 C29 C30 Ru3 61.6(3)
C34 C29 C30 Ru3 -121.4(4)
C32 Ru3 C30 C31 37.6(2)
C29 Ru3 C30 C31 116.8(3)
C28 Ru3 C30 C31 79.7(3)
Ru4 Ru3 C30 C31 -116.7(2)
C31 Ru3 C30 C29 -116.8(3)
C32 Ru3 C30 C29 -79.2(2)
C28 Ru3 C30 C29 -37.2(2)
Ru4 Ru3 C30 C29 126.4(2)
C31 Ru3 C30 C35 121.3(5)
C32 Ru3 C30 C35 158.9(5)
C29 Ru3 C30 C35 -121.9(5)
C28 Ru3 C30 C35 -159.0(5)
Ru4 Ru3 C30 C35 4.6(5)
C29 C30 C31 C32 0.3(4)
C35 C30 C31 C32 177.9(4)
Ru3 C30 C31 C32 -62.1(3)
C29 C30 C31 C36 -176.2(4)
C35 C30 C31 C36 1.4(7)
Ru3 C30 C31 C36 121.4(4)
C29 C30 C31 Ru3 62.4(3)
C35 C30 C31 Ru3 -120.0(4)
C30 Ru3 C31 C32 117.4(3)
C29 Ru3 C31 C32 79.0(2)
C28 Ru3 C31 C32 36.7(2)
Ru4 Ru3 C31 C32 -123.6(2)
C32 Ru3 C31 C30 -117.4(3)
C29 Ru3 C31 C30 -38.4(2)
C28 Ru3 C31 C30 -80.7(2)
Ru4 Ru3 C31 C30 119.1(2)
C30 Ru3 C31 C36 -121.1(6)
C32 Ru3 C31 C36 121.5(5)
C29 Ru3 C31 C36 -159.5(5)
C28 Ru3 C31 C36 158.2(5)
Ru4 Ru3 C31 C36 -2.1(6)
C29 C28 C32 C31 0.2(4)
C33 C28 C32 C31 -176.8(4)
Ru3 C28 C32 C31 60.7(3)
C29 C28 C32 C37 177.7(4)
C33 C28 C32 C37 0.6(6)
Ru3 C28 C32 C37 -121.8(4)
C29 C28 C32 Ru3 -60.5(3)
C33 C28 C32 Ru3 122.5(4)
C30 C31 C32 C28 -0.3(4)
C36 C31 C32 C28 176.2(4)
Ru3 C31 C32 C28 -61.9(3)
C30 C31 C32 C37 -177.8(4)
C36 C31 C32 C37 -1.2(7)
Ru3 C31 C32 C37 120.7(4)
C30 C31 C32 Ru3 61.6(3)
C36 C31 C32 Ru3 -121.9(4)
C31 Ru3 C32 C28 118.7(3)
C30 Ru3 C32 C28 80.4(2)
C29 Ru3 C32 C28 36.8(2)
Ru4 Ru3 C32 C28 -127.2(2)
C30 Ru3 C32 C31 -38.2(2)
C29 Ru3 C32 C31 -81.9(2)
C28 Ru3 C32 C31 -118.7(3)
Ru4 Ru3 C32 C31 114.1(2)
C31 Ru3 C32 C37 -120.2(5)
C30 Ru3 C32 C37 -158.5(5)
C29 Ru3 C32 C37 157.9(5)
C28 Ru3 C32 C37 121.1(5)
Ru4 Ru3 C32 C37 -6.1(6)
C41 Ru4 C38 C42 -36.5(2)
C40 Ru4 C38 C42 -80.6(2)
C39 Ru4 C38 C42 -116.9(3)
Ru3 Ru4 C38 C42 120.5(2)
C41 Ru4 C38 C39 80.3(2)
C40 Ru4 C38 C39 36.3(2)
C42 Ru4 C38 C39 116.9(3)
Ru3 Ru4 C38 C39 -122.7(2)
C41 Ru4 C38 C43 -157.5(4)
C40 Ru4 C38 C43 158.4(4)
C42 Ru4 C38 C43 -121.0(4)
C39 Ru4 C38 C43 122.2(4)
Ru3 Ru4 C38 C43 -0.5(4)
C42 C38 C39 C40 0.4(4)
C43 C38 C39 C40 176.2(3)
Ru4 C38 C39 C40 -60.2(2)
C42 C38 C39 Ru4 60.6(2)
C43 C38 C39 Ru4 -123.6(4)
C41 Ru4 C39 C38 -81.1(2)
C40 Ru4 C39 C38 -120.5(3)
C42 Ru4 C39 C38 -37.7(2)
Ru3 Ru4 C39 C38 125.2(2)
C41 Ru4 C39 C40 39.4(2)
C42 Ru4 C39 C40 82.8(2)
C38 Ru4 C39 C40 120.5(3)
Ru3 Ru4 C39 C40 -114.3(2)
C38 C39 C40 C41 -0.1(4)
Ru4 C39 C40 C41 -61.6(2)
C38 C39 C40 C47 -175.1(3)
Ru4 C39 C40 C47 123.4(3)
C38 C39 C40 Ru4 61.5(2)
C41 Ru4 C40 C39 -116.2(3)
C42 Ru4 C40 C39 -77.3(2)
C38 Ru4 C40 C39 -35.6(2)
Ru3 Ru4 C40 C39 126.5(2)
C42 Ru4 C40 C41 38.9(2)
C39 Ru4 C40 C41 116.2(3)
C38 Ru4 C40 C41 80.6(2)
Ru3 Ru4 C40 C41 -117.32(19)
C41 Ru4 C40 C47 129.3(4)
C42 Ru4 C40 C47 168.2(4)
C39 Ru4 C40 C47 -114.6(4)
C38 Ru4 C40 C47 -150.1(4)
Ru3 Ru4 C40 C47 11.9(4)
C39 C40 C41 C42 -0.2(4)
C47 C40 C41 C42 173.9(4)
Ru4 C40 C41 C42 -62.7(2)
C39 C40 C41 C51 -173.9(4)
C47 C40 C41 C51 0.2(7)
Ru4 C40 C41 C51 123.6(4)
C39 C40 C41 Ru4 62.5(2)
C47 C40 C41 Ru4 -123.4(4)
C40 Ru4 C41 C42 115.1(3)
C39 Ru4 C41 C42 77.1(2)
C38 Ru4 C41 C42 35.4(2)
Ru3 Ru4 C41 C42 -125.48(19)
C42 Ru4 C41 C40 -115.1(3)
C39 Ru4 C41 C40 -38.0(2)
C38 Ru4 C41 C40 -79.7(2)
Ru3 Ru4 C41 C40 119.46(19)
C40 Ru4 C41 C51 -131.2(4)
C42 Ru4 C41 C51 113.8(4)
C39 Ru4 C41 C51 -169.2(4)
C38 Ru4 C41 C51 149.1(4)
Ru3 Ru4 C41 C51 -11.7(4)
C39 C38 C42 C41 -0.6(4)
C43 C38 C42 C41 -176.3(3)
Ru4 C38 C42 C41 60.3(2)
C39 C38 C42 Ru4 -60.9(2)
C43 C38 C42 Ru4 123.3(3)
C40 C41 C42 C38 0.5(4)
C51 C41 C42 C38 175.2(3)
Ru4 C41 C42 C38 -61.8(3)
C40 C41 C42 Ru4 62.3(2)
C51 C41 C42 Ru4 -122.9(3)
C41 Ru4 C42 C38 120.5(3)
C40 Ru4 C42 C38 80.7(2)
C39 Ru4 C42 C38 37.8(2)
Ru3 Ru4 C42 C38 -125.65(19)
C40 Ru4 C42 C41 -39.8(2)
C39 Ru4 C42 C41 -82.8(2)
C38 Ru4 C42 C41 -120.5(3)
Ru3 Ru4 C42 C41 113.8(2)
C42 C38 C43 C44 -164.9(4)
C39 C38 C43 C44 20.2(6)
Ru4 C38 C43 C44 -73.0(5)
C42 C38 C43 C46 -41.8(5)
C39 C38 C43 C46 143.3(4)
Ru4 C38 C43 C46 50.2(5)
C42 C38 C43 C45 75.7(5)
C39 C38 C43 C45 -99.2(5)
Ru4 C38 C43 C45 167.7(3)
C39 C40 C47 C50A 6.2(6)
C41 C40 C47 C50A -167.2(5)
Ru4 C40 C47 C50A 95.5(5)
C39 C40 C47 C49B 81.1(5)
C41 C40 C47 C49B -92.3(6)
Ru4 C40 C47 C49B 170.4(4)
C39 C40 C47 C48A -121.3(6)
C41 C40 C47 C48A 65.3(7)
Ru4 C40 C47 C48A -32.0(6)
C39 C40 C47 C48B -147.9(5)
C41 C40 C47 C48B 38.7(7)
Ru4 C40 C47 C48B -58.6(6)
C39 C40 C47 C49A 119.5(5)
C41 C40 C47 C49A -54.0(6)
Ru4 C40 C47 C49A -151.3(4)
C39 C40 C47 C50B -32.2(5)
C41 C40 C47 C50B 154.4(4)
Ru4 C40 C47 C50B 57.1(5)
C42 C41 C51 C53B -4.3(6)
C40 C41 C51 C53B 168.6(5)
Ru4 C41 C51 C53B -92.5(5)
C42 C41 C51 C54A -81.3(5)
C40 C41 C51 C54A 91.6(6)
Ru4 C41 C51 C54A -169.5(4)
C42 C41 C51 C52A 146.9(5)
C40 C41 C51 C52A -40.1(7)
Ru4 C41 C51 C52A 58.7(6)
C42 C41 C51 C52B 121.7(5)
C40 C41 C51 C52B -65.3(7)
Ru4 C41 C51 C52B 33.6(6)
C42 C41 C51 C54B -119.4(4)
C40 C41 C51 C54B 53.6(6)
Ru4 C41 C51 C54B 152.4(4)
C42 C41 C51 C53A 32.1(5)
C40 C41 C51 C53A -154.9(5)
Ru4 C41 C51 C53A -56.1(5)
